data_1552940
loop_
_publ_author_name
'Manickam, R.'
'Jagadeesan, G.'
'Rafiq, S. Muhamad'
'Mohanakrishnan, A. K.'
'Srinivasan, G.'

_publ_section_title
;
 5,13-Bis(4-methoxyphenyl)dinaphtho[2,3-<i>b</i>:2',3'-<i>d</i>]thiophene
 <i>S</i>,<i>S</i>-dioxide dichloromethane hemisolvate
;
_journal_coeditor_code BT4084
_journal_issue 11
_journal_name_full IUCrData
_journal_page_first x191394
_journal_paper_doi 10.1107/S2414314619013944
_journal_volume 4
_journal_year 2019
_chemical_formula_iupac '2C34 H24 O4 S, C H2 Cl2'
_chemical_formula_moiety '2(C34 H24 O4 S), C H2 Cl2'
_chemical_formula_sum 'C69 H50 Cl2 O8 S2'
_chemical_formula_weight 1142.11
_chemical_name_systematic
'5,13-Bis(4-methoxyphenyl)dinaphtho[2,3-<i>b</i>:2',3'-<i>d</i>]thiophene <i>S</i>,<i>S</i>-dioxide dichloromethane hemisolvate'
_space_group_crystal_system triclinic
_space_group_IT_number 2
_space_group_name_Hall '-P 1'
_space_group_name_H-M_alt 'P -1'
_atom_sites_solution_hydrogens geom
_audit_creation_method SHELXL-2018/3
_cell_angle_alpha 78.442(2)
_cell_angle_beta 68.211(2)
_cell_angle_gamma 80.216(2)
_cell_formula_units_Z 2
_cell_length_a 13.7369(5)
_cell_length_b 13.8077(5)
_cell_length_c 16.4824(6)
_cell_measurement_reflns_used 6066
_cell_measurement_temperature 293(2)
_cell_measurement_theta_max 0.940
_cell_measurement_theta_min 0.928
_cell_volume 2828.35(18)
_computing_cell_refinement
;
SAINT (Bruker, 2008)
;
_computing_data_collection
;
APEX2 (Bruker, 2008)
;
_computing_data_reduction
;
SAINT (Bruker, 2008)
;
_computing_molecular_graphics
;
ORTEP-3 (Farrugia, 2012)
;
_computing_publication_material
;
SHELXL97 (Sheldrick, 2008) and PLATON (Spek, 2009)
;
_computing_structure_refinement
;
SHELXL2018 (Sheldrick, 2015)
;
_computing_structure_solution
;
SHELXS97 (Sheldrick, 2008)
;
_diffrn_ambient_temperature 293(2)
_diffrn_measured_fraction_theta_full 0.992
_diffrn_measured_fraction_theta_max 0.979
_diffrn_measurement_device_type 'Bruker SMART APEXII area-detector'
_diffrn_measurement_method '\w and \f scans'
_diffrn_radiation_type MoK\a
_diffrn_radiation_wavelength 0.71073
_diffrn_reflns_av_R_equivalents 0.0418
_diffrn_reflns_av_unetI/netI 0.0507
_diffrn_reflns_limit_h_max 17
_diffrn_reflns_limit_h_min -15
_diffrn_reflns_limit_k_max 17
_diffrn_reflns_limit_k_min -17
_diffrn_reflns_limit_l_max 20
_diffrn_reflns_limit_l_min -19
_diffrn_reflns_number 41656
_diffrn_reflns_theta_full 25.242
_diffrn_reflns_theta_max 26.661
_diffrn_reflns_theta_min 1.346
_diffrn_source 'fine-focus sealed tube'
_exptl_absorpt_coefficient_mu 0.248
_exptl_absorpt_correction_type multi-scan
_exptl_absorpt_process_details
;
(SADABS; Bruker, 2008)
;
_exptl_crystal_colour Brown
_exptl_crystal_density_diffrn 1.341
_exptl_crystal_description Block
_exptl_crystal_F_000 1188
_exptl_crystal_size_max 0.300
_exptl_crystal_size_mid 0.300
_exptl_crystal_size_min 0.250
_refine_diff_density_max 0.280
_refine_diff_density_min -0.264
_refine_ls_extinction_method none
_refine_ls_goodness_of_fit_ref 1.014
_refine_ls_hydrogen_treatment constr
_refine_ls_matrix_type full
_refine_ls_number_parameters 791
_refine_ls_number_reflns 11698
_refine_ls_number_restraints 52
_refine_ls_restrained_S_all 1.020
_refine_ls_R_factor_all 0.1194
_refine_ls_R_factor_gt 0.0529
_refine_ls_shift/su_max 0.002
_refine_ls_shift/su_mean 0.000
_refine_ls_structure_factor_coef Fsqd
_refine_ls_weighting_details 'w=1/[\s^2^(Fo^2^)+(0.0710P)^2^+0.6749P] where P=(Fo^2^+2Fc^2^)/3'
_refine_ls_weighting_scheme calc
_refine_ls_wR_factor_gt 0.1310
_refine_ls_wR_factor_ref 0.1685
_reflns_number_gt 6066
_reflns_number_total 11698
_reflns_threshold_expression 'I > 2\s(I)'
_cod_data_source_file bt4084sup1.cif
_cod_data_source_block I
_cod_database_code 1552940
_shelx_space_group_comment
;
The symmetry employed for this shelxl refinement is uniquely defined
by the following loop, which should always be used as a source of
symmetry information in preference to the above space-group names.
They are only intended as comments.
;
_shelx_estimated_absorpt_t_min 0.929
_shelx_estimated_absorpt_t_max 0.941

loop_
_space_group_symop_operation_xyz
'x, y, z'
'-x, -y, -z'

loop_
_atom_site_type_symbol
_atom_site_label
_atom_site_fract_x
_atom_site_fract_y
_atom_site_fract_z
_atom_site_U_iso_or_equiv
_atom_site_adp_type
_atom_site_calc_flag
_atom_site_occupancy
_atom_site_disorder_assembly
_atom_site_disorder_group
C C1 0.3976(2) 0.23726(19) 0.45563(17) 0.0597(7) Uani d 1 . .
C C1' 0.2493(2) 0.64646(19) 0.97637(17) 0.0622(7) Uani d 1 . .
C C2' 0.3509(2) 0.62006(19) 0.92568(17) 0.0632(7) Uani d 1 . .
C C2 0.4515(2) 0.16277(19) 0.40718(17) 0.0621(7) Uani d 1 . .
C C3 0.3888(3) 0.1006(2) 0.39185(18) 0.0698(8) Uani d 1 . .
C C3' 0.4244(2) 0.6913(2) 0.90502(18) 0.0636(7) Uani d 1 . .
C C4' 0.5306(2) 0.6720(2) 0.8519(2) 0.0787(9) Uani d 1 . .
H H4' 0.553996 0.611161 0.831331 0.094 Uiso calc 1 . .
C C4 0.4361(3) 0.0182(2) 0.34648(19) 0.0880(10) Uani d 1 . .
H H4 0.509136 0.005689 0.324138 0.106 Uiso calc 1 . .
C C5 0.3750(4) -0.0431(3) 0.3352(2) 0.1040(13) Uani d 1 . .
H H5 0.406686 -0.098564 0.307445 0.125 Uiso calc 1 . .
C C5' 0.5994(3) 0.7407(3) 0.8302(2) 0.0930(10) Uani d 1 . .
H H5' 0.669191 0.726683 0.794710 0.112 Uiso calc 1 . .
C C6' 0.5664(3) 0.8318(3) 0.8608(2) 0.0897(10) Uani d 1 . .
H H6' 0.614068 0.878651 0.845177 0.108 Uiso calc 1 . .
C C6 0.2665(4) -0.0230(3) 0.3651(2) 0.1059(13) Uani d 1 . .
H H6 0.226129 -0.063755 0.354999 0.127 Uiso calc 1 . .
C C7 0.2182(3) 0.0549(2) 0.4085(2) 0.0855(10) Uani d 1 . .
H H7 0.145069 0.066531 0.428226 0.103 Uiso calc 1 . .
C C7' 0.4651(2) 0.8528(2) 0.91310(19) 0.0728(8) Uani d 1 . .
H H7' 0.444316 0.913691 0.933680 0.087 Uiso calc 1 . .
C C8 0.2772(3) 0.1193(2) 0.42465(18) 0.0678(8) Uani d 1 . .
C C8' 0.3900(2) 0.78333(19) 0.93714(17) 0.0620(7) Uani d 1 . .
C C9 0.2252(2) 0.19790(19) 0.47470(18) 0.0627(7) Uani d 1 . .
C C9' 0.2837(2) 0.80587(17) 0.99138(16) 0.0577(7) Uani d 1 . .
C C10 0.2864(2) 0.25688(18) 0.49045(17) 0.0574(6) Uani d 1 . .
C C10' 0.2124(2) 0.73788(17) 1.01103(17) 0.0571(6) Uani d 1 . .
C C11' 0.0990(2) 0.74440(18) 1.06453(17) 0.0565(6) Uani d 1 . .
C C11 0.2513(2) 0.34299(18) 0.53960(17) 0.0559(6) Uani d 1 . .
C C12 0.33786(19) 0.38690(18) 0.53821(17) 0.0571(6) Uani d 1 . .
C C12' 0.0523(2) 0.65912(18) 1.06699(18) 0.0636(7) Uani d 1 . .
C C13' -0.0509(2) 0.6466(2) 1.11355(19) 0.0697(8) Uani d 1 . .
H H13' -0.078079 0.589475 1.113350 0.084 Uiso calc 1 . .
C C13 0.3276(2) 0.46544(19) 0.58033(17) 0.0621(7) Uani d 1 . .
H H13 0.386912 0.491894 0.577352 0.075 Uiso calc 1 . .
C C14 0.2265(2) 0.50587(19) 0.62817(18) 0.0633(7) Uani d 1 . .
C C14' -0.1161(2) 0.7211(2) 1.16213(18) 0.0637(7) Uani d 1 . .
C C15' -0.2237(2) 0.7130(2) 1.2117(2) 0.0785(9) Uani d 1 . .
H H15' -0.253655 0.656941 1.212795 0.094 Uiso calc 1 . .
C C15 0.2095(3) 0.5854(2) 0.6759(2) 0.0803(9) Uani d 1 . .
H H15 0.266702 0.614576 0.673975 0.096 Uiso calc 1 . .
C C16 0.1107(3) 0.6193(3) 0.7243(2) 0.0911(10) Uani d 1 . .
H H16 0.100634 0.670955 0.756043 0.109 Uiso calc 1 . .
C C16' -0.2841(3) 0.7864(3) 1.2580(2) 0.0848(9) Uani d 1 . .
H H16' -0.354801 0.779792 1.290961 0.102 Uiso calc 1 . .
C C17' -0.2411(3) 0.8713(3) 1.2566(2) 0.0815(9) Uani d 1 . .
H H17' -0.283234 0.921016 1.288334 0.098 Uiso calc 1 . .
C C17 0.0237(3) 0.5777(3) 0.7272(2) 0.0936(10) Uani d 1 . .
H H17 -0.043739 0.601285 0.761275 0.112 Uiso calc 1 . .
C C18' -0.1384(2) 0.8819(2) 1.20922(19) 0.0693(8) Uani d 1 . .
H H18' -0.110881 0.939186 1.208625 0.083 Uiso calc 1 . .
C C18 0.0370(2) 0.5031(2) 0.6808(2) 0.0834(9) Uani d 1 . .
H H18 -0.021942 0.477382 0.681913 0.100 Uiso calc 1 . .
C C19 0.1384(2) 0.4635(2) 0.63067(19) 0.0660(7) Uani d 1 . .
C C19' -0.0721(2) 0.80730(19) 1.16051(17) 0.0599(7) Uani d 1 . .
C C20' 0.0352(2) 0.81714(19) 1.11112(18) 0.0604(7) Uani d 1 . .
H H20' 0.063344 0.874249 1.110149 0.073 Uiso calc 1 . .
C C20 0.1529(2) 0.3834(2) 0.58504(19) 0.0657(7) Uani d 1 . .
H H20 0.094327 0.357395 0.585884 0.079 Uiso calc 1 . .
C C21 0.5687(2) 0.14822(19) 0.37220(17) 0.0633(7) Uani d 1 . .
C C21' 0.3850(2) 0.5212(2) 0.89553(18) 0.0659(7) Uani d 1 . .
C C22' 0.3929(3) 0.4370(2) 0.9547(2) 0.0825(9) Uani d 1 . .
H H22' 0.376868 0.442919 1.013611 0.099 Uiso calc 1 . .
C C22 0.6268(3) 0.1139(2) 0.4259(2) 0.0844(9) Uani d 1 . .
H H22 0.591667 0.096895 0.486196 0.101 Uiso calc 1 . .
C C23' 0.4241(3) 0.3443(2) 0.9290(2) 0.0836(9) Uani d 1 . .
H H23' 0.429490 0.288728 0.970255 0.100 Uiso calc 1 . .
C C23 0.7358(3) 0.1035(2) 0.3938(2) 0.0863(10) Uani d 1 . .
H H23 0.772816 0.079422 0.432085 0.104 Uiso calc 1 . .
C C24 0.7886(3) 0.1289(2) 0.3057(2) 0.0750(8) Uani d 1 . .
C C24' 0.4471(2) 0.3341(2) 0.8426(2) 0.0707(8) Uani d 1 . .
C C25' 0.4396(2) 0.4170(2) 0.78204(19) 0.0756(8) Uani d 1 . .
H H25' 0.455261 0.410423 0.723340 0.091 Uiso calc 1 . .
C C25 0.7320(3) 0.1628(2) 0.2507(2) 0.0857(9) Uani d 1 . .
H H25 0.767323 0.179904 0.190480 0.103 Uiso calc 1 . .
C C26 0.6247(3) 0.1717(2) 0.2831(2) 0.0821(9) Uani d 1 . .
H H26 0.588126 0.194157 0.244274 0.098 Uiso calc 1 . .
C C26' 0.4092(2) 0.5096(2) 0.80782(19) 0.0732(8) Uani d 1 . .
H H26' 0.404728 0.565034 0.766242 0.088 Uiso calc 1 . .
C C27' 0.2519(2) 0.90197(18) 1.02690(17) 0.0579(7) Uani d 1 . .
C C27 0.1087(2) 0.2121(2) 0.51208(19) 0.0663(7) Uani d 1 . .
C C28 0.0558(2) 0.1720(2) 0.5987(2) 0.0810(9) Uani d 1 . .
H H28 0.094351 0.135005 0.632512 0.097 Uiso calc 1 . .
C C28' 0.2169(2) 0.9864(2) 0.98020(19) 0.0733(8) Uani d 1 . .
H H28' 0.213183 0.982787 0.925706 0.088 Uiso calc 1 . .
C C29' 0.1875(3) 1.0754(2) 1.0120(2) 0.0787(9) Uani d 1 . .
H H29' 0.163312 1.130924 0.979579 0.094 Uiso calc 1 . .
C C29 -0.0521(3) 0.1857(2) 0.6359(2) 0.0846(9) Uani d 1 . .
H H29 -0.085705 0.157702 0.694000 0.102 Uiso calc 1 . .
C C30 -0.1108(3) 0.2408(2) 0.5873(2) 0.0773(9) Uani d 1 . .
C C30' 0.1939(2) 1.0821(2) 1.0913(2) 0.0705(8) Uani d 1 . .
C C31 -0.0605(3) 0.2810(2) 0.5012(2) 0.0827(9) Uani d 1 . .
H H31 -0.099461 0.317832 0.467639 0.099 Uiso calc 1 . .
C C31' 0.2278(2) 0.9990(2) 1.13941(19) 0.0697(8) Uani d 1 . .
H H31' 0.231465 1.003081 1.193826 0.084 Uiso calc 1 . .
C C32 0.0480(3) 0.2665(2) 0.4646(2) 0.0784(9) Uani d 1 . .
H H32 0.081214 0.294220 0.406281 0.094 Uiso calc 1 . .
C C32' 0.2562(2) 0.9101(2) 1.10755(18) 0.0637(7) Uani d 1 . .
H H32' 0.278820 0.854404 1.140804 0.076 Uiso calc 1 . .
C C33 0.9578(3) 0.1065(3) 0.3238(3) 0.1202(14) Uani d 1 . .
H H33A 0.933329 0.155347 0.362963 0.180 Uiso calc 1 . .
H H33B 1.030616 0.112093 0.288367 0.180 Uiso calc 1 . .
H H33C 0.950581 0.041249 0.357768 0.180 Uiso calc 1 . .
C C33' 0.4654(3) 0.1576(2) 0.8741(3) 0.1088(13) Uani d 1 . .
H H33D 0.513821 0.151873 0.904887 0.163 Uiso calc 1 . .
H H33E 0.479073 0.100799 0.844653 0.163 Uiso calc 1 . .
H H33F 0.394505 0.160847 0.915617 0.163 Uiso calc 1 . .
C C34' 0.1305(4) 1.2547(3) 1.0821(3) 0.1463(19) Uani d 1 . .
H H34A 0.180483 1.267951 1.023273 0.219 Uiso calc 1 . .
H H34B 0.120568 1.310036 1.112460 0.219 Uiso calc 1 . .
H H34C 0.064431 1.244754 1.079147 0.219 Uiso calc 1 . .
C C34 -0.2836(3) 0.2993(3) 0.5812(3) 0.1273(15) Uani d 1 . .
H H34D -0.273084 0.368529 0.564753 0.191 Uiso calc 1 . .
H H34E -0.356130 0.292600 0.617010 0.191 Uiso calc 1 . .
H H34F -0.265899 0.269568 0.529006 0.191 Uiso calc 1 . .
O O1 0.51147(15) 0.27997(17) 0.54193(14) 0.0872(6) Uani d 1 . .
O O1' 0.1225(2) 0.5637(2) 0.93012(17) 0.1185(9) Uani d 1 . .
O O2' 0.15741(19) 0.48388(14) 1.06430(17) 0.1143(9) Uani d 1 . .
O O2 0.51534(16) 0.38610(15) 0.40331(14) 0.0903(7) Uani d 1 . .
O O3' 0.47846(18) 0.24479(16) 0.81125(15) 0.0913(7) Uani d 1 . .
O O3 0.89614(19) 0.12260(17) 0.26712(16) 0.0995(7) Uani d 1 . .
O O4' 0.1691(2) 1.16739(16) 1.12854(16) 0.0991(7) Uani d 1 . .
O O4 -0.21771(18) 0.25056(17) 0.63039(17) 0.0976(7) Uani d 1 . .
S S1 0.45820(5) 0.32462(5) 0.48161(5) 0.0654(2) Uani d 1 . .
S S1' 0.14417(7) 0.57256(6) 1.00631(6) 0.0797(3) Uani d 1 . .
C C35 0.288(3) 0.5232(14) 0.2124(14) 0.189(9) Uani d 0.279(3) A 1
H H35A 0.276327 0.489135 0.171144 0.226 Uiso calc 0.279(3) A 1
H H35B 0.362506 0.529511 0.194021 0.226 Uiso calc 0.279(3) A 1
Cl Cl1 0.2157(5) 0.6368(5) 0.2187(5) 0.165(2) Uani d 0.279(3) A 1
Cl Cl2 0.2420(10) 0.4615(13) 0.3172(13) 0.148(5) Uani d 0.279(3) A 1
C C35A 0.2299(12) 0.5629(17) 0.2512(11) 0.151(6) Uani d 0.330(3) B 2
H H35C 0.196133 0.527954 0.225065 0.181 Uiso calc 0.330(3) B 2
H H35D 0.182391 0.622144 0.267183 0.181 Uiso calc 0.330(3) B 2
Cl Cl1A 0.2223(12) 0.4901(9) 0.3503(8) 0.185(4) Uani d 0.330(3) B 2
Cl Cl2A 0.3358(3) 0.6060(3) 0.1648(2) 0.1120(13) Uani d 0.330(3) B 2
C C35B 0.2897(13) 0.5696(10) 0.2624(7) 0.120(3) Uani d 0.391(3) C 3
H H35E 0.363026 0.581348 0.243436 0.144 Uiso calc 0.391(3) C 3
H H35F 0.245011 0.622199 0.294236 0.144 Uiso calc 0.391(3) C 3
Cl Cl1B 0.2545(4) 0.5556(5) 0.1757(3) 0.166(2) Uani d 0.391(3) C 3
Cl Cl2B 0.2670(11) 0.4546(10) 0.3227(7) 0.180(4) Uani d 0.391(3) C 3

loop_
_atom_site_aniso_label
_atom_site_aniso_U_11
_atom_site_aniso_U_22
_atom_site_aniso_U_33
_atom_site_aniso_U_12
_atom_site_aniso_U_13
_atom_site_aniso_U_23
C1 0.0622(17) 0.0607(16) 0.0629(16) -0.0212(13) -0.0272(14) -0.0012(13)
C1' 0.0718(19) 0.0561(16) 0.0575(16) -0.0154(13) -0.0213(15) -0.0009(13)
C2' 0.077(2) 0.0568(16) 0.0542(16) -0.0102(14) -0.0253(15) 0.0010(13)
C2 0.0761(19) 0.0593(16) 0.0522(15) -0.0147(14) -0.0245(14) -0.0010(13)
C3 0.103(2) 0.0577(17) 0.0558(16) -0.0222(16) -0.0347(17) 0.0005(13)
C3' 0.0668(18) 0.0620(17) 0.0570(16) -0.0072(14) -0.0230(14) 0.0052(13)
C4' 0.073(2) 0.080(2) 0.076(2) -0.0056(16) -0.0233(17) -0.0015(16)
C4 0.130(3) 0.070(2) 0.0641(19) -0.0239(19) -0.029(2) -0.0089(16)
C5 0.174(4) 0.076(2) 0.071(2) -0.040(3) -0.038(3) -0.0147(17)
C5' 0.072(2) 0.103(3) 0.090(2) -0.017(2) -0.0181(19) 0.004(2)
C6' 0.080(2) 0.087(2) 0.096(2) -0.0325(18) -0.027(2) 0.014(2)
C6 0.172(4) 0.094(3) 0.079(2) -0.061(3) -0.057(3) -0.007(2)
C7 0.123(3) 0.079(2) 0.074(2) -0.0439(19) -0.049(2) 0.0014(17)
C7' 0.074(2) 0.0700(18) 0.0735(19) -0.0228(15) -0.0286(17) 0.0095(15)
C8 0.095(2) 0.0622(17) 0.0616(17) -0.0311(16) -0.0411(17) 0.0039(14)
C8' 0.0692(18) 0.0595(16) 0.0589(16) -0.0156(13) -0.0289(15) 0.0075(13)
C9 0.0734(18) 0.0626(16) 0.0644(17) -0.0275(14) -0.0374(15) 0.0063(14)
C9' 0.0753(19) 0.0474(14) 0.0554(15) -0.0165(13) -0.0302(15) 0.0040(12)
C10 0.0610(16) 0.0597(16) 0.0604(16) -0.0203(12) -0.0299(13) 0.0002(13)
C10' 0.0687(17) 0.0481(14) 0.0567(15) -0.0141(12) -0.0250(14) -0.0002(12)
C11' 0.0647(17) 0.0493(14) 0.0594(16) -0.0141(12) -0.0255(14) -0.0026(12)
C11 0.0554(16) 0.0565(15) 0.0620(16) -0.0184(12) -0.0265(13) -0.0003(13)
C12 0.0555(15) 0.0578(15) 0.0621(16) -0.0192(12) -0.0230(13) -0.0022(13)
C12' 0.0752(19) 0.0509(15) 0.0713(18) -0.0194(13) -0.0309(15) -0.0030(13)
C13' 0.0732(19) 0.0604(17) 0.082(2) -0.0262(15) -0.0317(17) -0.0005(15)
C13 0.0568(17) 0.0641(17) 0.0706(18) -0.0203(13) -0.0247(14) -0.0051(14)
C14 0.0693(18) 0.0577(16) 0.0666(17) -0.0144(13) -0.0275(15) -0.0037(13)
C14' 0.0625(17) 0.0638(17) 0.0679(17) -0.0149(14) -0.0291(15) 0.0024(14)
C15' 0.071(2) 0.085(2) 0.082(2) -0.0244(17) -0.0306(18) 0.0045(18)
C15 0.089(2) 0.0696(19) 0.089(2) -0.0086(17) -0.0357(19) -0.0186(17)
C16 0.102(3) 0.082(2) 0.087(2) 0.002(2) -0.030(2) -0.0241(19)
C16' 0.0628(19) 0.104(3) 0.081(2) -0.0104(19) -0.0248(17) 0.001(2)
C17' 0.070(2) 0.094(2) 0.080(2) 0.0040(18) -0.0314(18) -0.0144(18)
C17 0.082(2) 0.095(3) 0.086(2) 0.004(2) -0.0123(19) -0.018(2)
C18' 0.071(2) 0.0726(18) 0.0707(19) -0.0028(15) -0.0327(16) -0.0133(15)
C18 0.065(2) 0.087(2) 0.092(2) -0.0092(16) -0.0191(18) -0.0122(19)
C19 0.0591(17) 0.0650(17) 0.0698(18) -0.0102(13) -0.0210(15) -0.0011(14)
C19' 0.0634(17) 0.0637(16) 0.0603(16) -0.0103(13) -0.0327(14) -0.0018(13)
C20' 0.0690(18) 0.0518(15) 0.0696(17) -0.0152(13) -0.0322(15) -0.0062(13)
C20 0.0537(17) 0.0697(18) 0.0790(19) -0.0171(13) -0.0271(15) -0.0065(15)
C21 0.080(2) 0.0594(16) 0.0518(16) -0.0055(14) -0.0250(15) -0.0075(13)
C21' 0.0709(18) 0.0666(18) 0.0558(17) -0.0058(14) -0.0191(14) -0.0064(14)
C22' 0.116(3) 0.069(2) 0.0587(18) 0.0057(17) -0.0326(18) -0.0098(15)
C22 0.090(2) 0.095(2) 0.0557(18) 0.0063(18) -0.0246(18) 0.0023(16)
C23' 0.111(3) 0.0659(19) 0.068(2) 0.0078(17) -0.0321(19) -0.0084(15)
C23 0.090(3) 0.094(2) 0.070(2) 0.0131(19) -0.0366(19) -0.0050(17)
C24 0.081(2) 0.0654(18) 0.073(2) 0.0043(15) -0.0206(19) -0.0190(15)
C24' 0.0713(19) 0.0720(19) 0.0687(19) -0.0017(15) -0.0222(16) -0.0192(16)
C25' 0.079(2) 0.091(2) 0.0548(17) -0.0079(17) -0.0188(16) -0.0149(17)
C25 0.088(2) 0.103(2) 0.0553(18) -0.0130(19) -0.0135(19) -0.0065(17)
C26 0.089(2) 0.098(2) 0.0572(18) -0.0088(18) -0.0285(18) -0.0025(16)
C26' 0.078(2) 0.076(2) 0.0600(18) -0.0103(15) -0.0206(16) -0.0019(15)
C27' 0.0655(16) 0.0527(15) 0.0619(16) -0.0230(12) -0.0292(14) 0.0051(13)
C27 0.0761(19) 0.0662(17) 0.0730(19) -0.0336(14) -0.0423(16) 0.0065(14)
C28 0.081(2) 0.092(2) 0.084(2) -0.0394(17) -0.0499(18) 0.0240(17)
C28' 0.104(2) 0.0570(17) 0.0688(18) -0.0156(15) -0.0462(18) 0.0044(14)
C29' 0.106(2) 0.0509(17) 0.083(2) -0.0090(15) -0.0447(19) 0.0032(15)
C29 0.078(2) 0.095(2) 0.086(2) -0.0395(17) -0.0394(19) 0.0212(18)
C30 0.074(2) 0.0717(19) 0.099(2) -0.0304(16) -0.043(2) 0.0022(17)
C30' 0.078(2) 0.0541(17) 0.082(2) -0.0194(14) -0.0246(17) -0.0103(15)
C31 0.084(2) 0.084(2) 0.096(2) -0.0185(17) -0.057(2) 0.0080(18)
C31' 0.083(2) 0.0712(19) 0.0655(18) -0.0239(15) -0.0327(16) -0.0062(15)
C32 0.089(2) 0.083(2) 0.075(2) -0.0275(17) -0.0455(18) 0.0107(16)
C32' 0.0729(18) 0.0570(16) 0.0683(18) -0.0185(13) -0.0343(15) 0.0031(14)
C33 0.091(3) 0.120(3) 0.152(4) 0.007(2) -0.051(3) -0.023(3)
C33' 0.135(3) 0.072(2) 0.111(3) 0.002(2) -0.033(3) -0.025(2)
C34' 0.211(5) 0.054(2) 0.141(4) 0.008(3) -0.031(4) -0.018(2)
C34 0.082(3) 0.136(3) 0.170(4) 0.000(2) -0.067(3) -0.002(3)
O1 0.0653(12) 0.1178(17) 0.0988(15) 0.0044(11) -0.0479(12) -0.0362(13)
O1' 0.1149(19) 0.148(2) 0.1134(19) -0.0487(16) -0.0227(16) -0.0702(17)
O2' 0.1077(18) 0.0480(12) 0.141(2) -0.0151(11) 0.0039(16) 0.0020(13)
O2 0.0857(14) 0.0934(14) 0.0819(14) -0.0497(12) 0.0016(12) -0.0172(12)
O3' 0.1037(17) 0.0791(15) 0.0862(15) 0.0017(12) -0.0220(13) -0.0324(13)
O3 0.0783(16) 0.1057(17) 0.1039(18) 0.0073(13) -0.0199(14) -0.0292(14)
O4' 0.1255(19) 0.0648(14) 0.1042(17) -0.0168(13) -0.0299(15) -0.0207(13)
O4 0.0757(15) 0.1009(16) 0.1211(19) -0.0234(12) -0.0422(14) -0.0003(14)
S1 0.0543(4) 0.0764(5) 0.0716(5) -0.0222(3) -0.0194(4) -0.0168(4)
S1' 0.0862(6) 0.0602(5) 0.0895(6) -0.0262(4) -0.0144(5) -0.0202(4)
C35 0.160(13) 0.169(11) 0.168(12) 0.014(10) -0.019(13) 0.026(11)
Cl1 0.192(6) 0.134(4) 0.152(5) -0.012(4) -0.060(4) 0.017(4)
Cl2 0.073(4) 0.139(8) 0.174(10) -0.022(5) -0.001(5) 0.033(6)
C35A 0.139(11) 0.120(10) 0.151(11) -0.032(10) -0.017(9) 0.024(9)
Cl1A 0.192(11) 0.168(8) 0.186(8) -0.047(7) -0.075(7) 0.037(6)
Cl2A 0.098(2) 0.118(2) 0.115(3) -0.0189(19) -0.044(2) 0.0132(19)
C35B 0.100(7) 0.157(8) 0.118(8) -0.028(7) -0.038(6) -0.038(6)
Cl1B 0.158(4) 0.219(5) 0.108(3) 0.050(4) -0.061(3) -0.026(3)
Cl2B 0.164(9) 0.204(6) 0.112(4) 0.019(5) -0.025(5) 0.036(4)

loop_
_atom_type_symbol
_atom_type_description
_atom_type_scat_dispersion_real
_atom_type_scat_dispersion_imag
_atom_type_scat_source
C C 0.0033 0.0016 'International Tables Vol C Tables 4.2.6.8 and 6.1.1.4'
H H 0.0000 0.0000 'International Tables Vol C Tables 4.2.6.8 and 6.1.1.4'
O O 0.0106 0.0060 'International Tables Vol C Tables 4.2.6.8 and 6.1.1.4'
S S 0.1246 0.1234 'International Tables Vol C Tables 4.2.6.8 and 6.1.1.4'
Cl Cl 0.1484 0.1585 'International Tables Vol C Tables 4.2.6.8 and 6.1.1.4'

loop_
_geom_angle_atom_site_label_1
_geom_angle_atom_site_label_2
_geom_angle_atom_site_label_3
_geom_angle
C2 C1 C10 125.2(2)
C2 C1 S1 124.4(2)
C10 C1 S1 110.45(19)
C2' C1' C10' 124.9(2)
C2' C1' S1' 124.5(2)
C10' C1' S1' 110.5(2)
C1' C2' C3' 116.7(2)
C1' C2' C21' 122.0(2)
C3' C2' C21' 121.3(3)
C1 C2 C3 116.3(3)
C1 C2 C21 121.6(2)
C3 C2 C21 122.1(3)
C4 C3 C8 119.0(3)
C4 C3 C2 121.0(3)
C8 C3 C2 119.9(3)
C4' C3' C8' 119.1(3)
C4' C3' C2' 121.1(3)
C8' C3' C2' 119.8(2)
C5' C4' C3' 121.0(3)
C5' C4' H4' 119.5
C3' C4' H4' 119.5
C5 C4 C3 120.5(4)
C5 C4 H4 119.8
C3 C4 H4 119.8
C4 C5 C6 120.3(4)
C4 C5 H5 119.9
C6 C5 H5 119.9
C4' C5' C6' 120.5(3)
C4' C5' H5' 119.7
C6' C5' H5' 119.7
C7' C6' C5' 120.3(3)
C7' C6' H6' 119.9
C5' C6' H6' 119.9
C7 C6 C5 121.2(3)
C7 C6 H6 119.4
C5 C6 H6 119.4
C6 C7 C8 121.1(4)
C6 C7 H7 119.4
C8 C7 H7 119.4
C6' C7' C8' 121.2(3)
C6' C7' H7' 119.4
C8' C7' H7' 119.4
C3 C8 C7 117.9(3)
C3 C8 C9 121.5(2)
C7 C8 C9 120.6(3)
C3' C8' C9' 121.1(2)
C3' C8' C7' 117.9(3)
C9' C8' C7' 121.1(3)
C10 C9 C8 118.3(3)
C10 C9 C27 121.5(3)
C8 C9 C27 120.2(2)
C10' C9' C8' 119.4(2)
C10' C9' C27' 121.3(2)
C8' C9' C27' 119.3(2)
C9 C10 C1 118.9(2)
C9 C10 C11 128.4(2)
C1 C10 C11 112.7(2)
C9' C10' C1' 118.1(2)
C9' C10' C11' 129.5(2)
C1' C10' C11' 112.4(2)
C20' C11' C12' 117.3(2)
C20' C11' C10' 130.6(2)
C12' C11' C10' 112.2(2)
C20 C11 C12 117.2(2)
C20 C11 C10 131.1(2)
C12 C11 C10 111.6(2)
C13 C12 C11 123.6(2)
C13 C12 S1 124.3(2)
C11 C12 S1 112.09(19)
C13' C12' C11' 123.3(3)
C13' C12' S1' 125.0(2)
C11' C12' S1' 111.7(2)
C12' C13' C14' 119.4(2)
C12' C13' H13' 120.3
C14' C13' H13' 120.3
C12 C13 C14 119.2(2)
C12 C13 H13 120.4
C14 C13 H13 120.4
C13 C14 C15 122.5(3)
C13 C14 C19 118.5(2)
C15 C14 C19 119.0(3)
C13' C14' C15' 122.3(3)
C13' C14' C19' 118.7(2)
C15' C14' C19' 119.0(3)
C16' C15' C14' 120.5(3)
C16' C15' H15' 119.7
C14' C15' H15' 119.7
C16 C15 C14 120.5(3)
C16 C15 H15 119.8
C14 C15 H15 119.8
C15 C16 C17 120.8(3)
C15 C16 H16 119.6
C17 C16 H16 119.6
C15' C16' C17' 120.6(3)
C15' C16' H16' 119.7
C17' C16' H16' 119.7
C18' C17' C16' 120.4(3)
C18' C17' H17' 119.8
C16' C17' H17' 119.8
C18 C17 C16 120.3(3)
C18 C17 H17 119.9
C16 C17 H17 119.9
C17' C18' C19' 121.2(3)
C17' C18' H18' 119.4
C19' C18' H18' 119.4
C17 C18 C19 121.3(3)
C17 C18 H18 119.4
C19 C18 H18 119.4
C20 C19 C18 121.6(3)
C20 C19 C14 120.2(3)
C18 C19 C14 118.1(3)
C20' C19' C14' 119.9(2)
C20' C19' C18' 121.8(2)
C14' C19' C18' 118.3(3)
C11' C20' C19' 121.4(2)
C11' C20' H20' 119.3
C19' C20' H20' 119.3
C11 C20 C19 121.3(2)
C11 C20 H20 119.4
C19 C20 H20 119.4
C22 C21 C26 116.4(3)
C22 C21 C2 122.4(3)
C26 C21 C2 121.1(3)
C22' C21' C26' 117.5(3)
C22' C21' C2' 120.3(2)
C26' C21' C2' 122.1(3)
C21' C22' C23' 121.8(3)
C21' C22' H22' 119.1
C23' C22' H22' 119.1
C21 C22 C23 122.4(3)
C21 C22 H22 118.8
C23 C22 H22 118.8
C24' C23' C22' 119.9(3)
C24' C23' H23' 120.1
C22' C23' H23' 120.1
C24 C23 C22 119.6(3)
C24 C23 H23 120.2
C22 C23 H23 120.2
C23 C24 C25 118.9(3)
C23 C24 O3 124.4(3)
C25 C24 O3 116.7(3)
O3' C24' C23' 123.8(3)
O3' C24' C25' 116.7(3)
C23' C24' C25' 119.5(3)
C26' C25' C24' 120.4(3)
C26' C25' H25' 119.8
C24' C25' H25' 119.8
C26 C25 C24 120.9(3)
C26 C25 H25 119.6
C24 C25 H25 119.6
C25 C26 C21 121.7(3)
C25 C26 H26 119.1
C21 C26 H26 119.1
C25' C26' C21' 120.8(3)
C25' C26' H26' 119.6
C21' C26' H26' 119.6
C32' C27' C28' 117.5(2)
C32' C27' C9' 121.4(2)
C28' C27' C9' 121.1(2)
C32 C27 C28 117.0(3)
C32 C27 C9 122.7(3)
C28 C27 C9 120.3(3)
C29 C28 C27 121.6(3)
C29 C28 H28 119.2
C27 C28 H28 119.2
C29' C28' C27' 121.8(3)
C29' C28' H28' 119.1
C27' C28' H28' 119.1
C30' C29' C28' 119.8(3)
C30' C29' H29' 120.1
C28' C29' H29' 120.1
C28 C29 C30 120.2(3)
C28 C29 H29 119.9
C30 C29 H29 119.9
O4 C30 C31 124.8(3)
O4 C30 C29 115.8(3)
C31 C30 C29 119.5(3)
C29' C30' O4' 124.9(3)
C29' C30' C31' 119.6(3)
O4' C30' C31' 115.6(3)
C30 C31 C32 119.7(3)
C30 C31 H31 120.1
C32 C31 H31 120.1
C32' C31' C30' 120.3(3)
C32' C31' H31' 119.8
C30' C31' H31' 119.8
C31 C32 C27 121.9(3)
C31 C32 H32 119.0
C27 C32 H32 119.0
C31' C32' C27' 121.1(3)
C31' C32' H32' 119.5
C27' C32' H32' 119.5
O3 C33 H33A 109.5
O3 C33 H33B 109.5
H33A C33 H33B 109.5
O3 C33 H33C 109.5
H33A C33 H33C 109.5
H33B C33 H33C 109.5
O3' C33' H33D 109.5
O3' C33' H33E 109.5
H33D C33' H33E 109.5
O3' C33' H33F 109.5
H33D C33' H33F 109.5
H33E C33' H33F 109.5
O4' C34' H34A 109.5
O4' C34' H34B 109.5
H34A C34' H34B 109.5
O4' C34' H34C 109.5
H34A C34' H34C 109.5
H34B C34' H34C 109.5
O4 C34 H34D 109.5
O4 C34 H34E 109.5
H34D C34 H34E 109.5
O4 C34 H34F 109.5
H34D C34 H34F 109.5
H34E C34 H34F 109.5
C24' O3' C33' 117.4(2)
C24 O3 C33 118.2(3)
C30' O4' C34' 117.3(3)
C30 O4 C34 118.5(3)
O2 S1 O1 117.46(14)
O2 S1 C12 111.10(13)
O1 S1 C12 109.52(13)
O2 S1 C1 110.65(13)
O1 S1 C1 112.36(13)
C12 S1 C1 93.13(12)
O2' S1' O1' 117.94(17)
O2' S1' C12' 109.59(14)
O1' S1' C12' 111.38(16)
O2' S1' C1' 111.66(15)
O1' S1' C1' 110.40(14)
C12' S1' C1' 93.13(13)
Cl2 C35 Cl1 103.8(10)
Cl2 C35 H35A 111.0
Cl1 C35 H35A 111.0
Cl2 C35 H35B 111.0
Cl1 C35 H35B 111.0
H35A C35 H35B 109.0
Cl2A C35A Cl1A 130.9(12)
Cl2A C35A H35C 104.5
Cl1A C35A H35C 104.5
Cl2A C35A H35D 104.5
Cl1A C35A H35D 104.5
H35C C35A H35D 105.7
Cl2B C35B Cl1B 98.2(7)
Cl2B C35B H35E 112.1
Cl1B C35B H35E 112.1
Cl2B C35B H35F 112.1
Cl1B C35B H35F 112.1
H35E C35B H35F 109.8

loop_
_geom_bond_atom_site_label_1
_geom_bond_atom_site_label_2
_geom_bond_distance
C1 C2 1.369(4)
C1 C10 1.417(4)
C1 S1 1.773(3)
C1' C2' 1.364(4)
C1' C10' 1.426(3)
C1' S1' 1.772(3)
C2' C3' 1.432(4)
C2' C21' 1.487(4)
C2 C3 1.429(4)
C2 C21 1.487(4)
C3 C4 1.415(4)
C3 C8 1.420(4)
C3' C4' 1.407(4)
C3' C8' 1.414(4)
C4' C5' 1.356(4)
C4' H4' 0.9300
C4 C5 1.369(5)
C4 H4 0.9300
C5 C6 1.382(5)
C5 H5 0.9300
C5' C6' 1.391(5)
C5' H5' 0.9300
C6' C7' 1.355(4)
C6' H6' 0.9300
C6 C7 1.350(5)
C6 H6 0.9300
C7 C8 1.420(4)
C7 H7 0.9300
C7' C8' 1.422(4)
C7' H7' 0.9300
C8 C9 1.424(4)
C8' C9' 1.420(4)
C9 C10 1.385(3)
C9 C27 1.479(4)
C9' C10' 1.379(3)
C9' C27' 1.490(3)
C10 C11 1.484(4)
C10' C11' 1.475(4)
C11' C20' 1.370(3)
C11' C12' 1.421(3)
C11 C20 1.363(3)
C11 C12 1.415(3)
C12 C13 1.362(3)
C12 S1 1.742(3)
C12' C13' 1.360(4)
C12' S1' 1.747(3)
C13' C14' 1.410(4)
C13' H13' 0.9300
C13 C14 1.400(4)
C13 H13 0.9300
C14 C15 1.415(4)
C14 C19 1.416(4)
C14' C15' 1.410(4)
C14' C19' 1.415(4)
C15' C16' 1.362(4)
C15' H15' 0.9300
C15 C16 1.352(4)
C15 H15 0.9300
C16 C17 1.392(5)
C16 H16 0.9300
C16' C17' 1.392(4)
C16' H16' 0.9300
C17' C18' 1.351(4)
C17' H17' 0.9300
C17 C18 1.352(5)
C17 H17 0.9300
C18' C19' 1.416(4)
C18' H18' 0.9300
C18 C19 1.410(4)
C18 H18 0.9300
C19 C20 1.406(4)
C19' C20' 1.409(4)
C20' H20' 0.9300
C20 H20 0.9300
C21 C22 1.369(4)
C21 C26 1.381(4)
C21' C22' 1.377(4)
C21' C26' 1.394(4)
C22' C23' 1.378(4)
C22' H22' 0.9300
C22 C23 1.382(4)
C22 H22 0.9300
C23' C24' 1.372(4)
C23' H23' 0.9300
C23 C24 1.364(4)
C23 H23 0.9300
C24 C25 1.368(4)
C24 O3 1.370(4)
C24' O3' 1.371(3)
C24' C25' 1.377(4)
C25' C26' 1.376(4)
C25' H25' 0.9300
C25 C26 1.362(4)
C25 H25 0.9300
C26 H26 0.9300
C26' H26' 0.9300
C27' C32' 1.380(4)
C27' C28' 1.381(3)
C27 C32 1.382(4)
C27 C28 1.387(4)
C28 C29 1.373(4)
C28 H28 0.9300
C28' C29' 1.370(4)
C28' H28' 0.9300
C29' C30' 1.366(4)
C29' H29' 0.9300
C29 C30 1.376(4)
C29 H29 0.9300
C30 O4 1.370(4)
C30 C31 1.374(4)
C30' O4' 1.370(3)
C30' C31' 1.375(4)
C31 C32 1.380(4)
C31 H31 0.9300
C31' C32' 1.370(4)
C31' H31' 0.9300
C32 H32 0.9300
C32' H32' 0.9300
C33 O3 1.442(4)
C33 H33A 0.9600
C33 H33B 0.9600
C33 H33C 0.9600
C33' O3' 1.411(4)
C33' H33D 0.9600
C33' H33E 0.9600
C33' H33F 0.9600
C34' O4' 1.427(4)
C34' H34A 0.9600
C34' H34B 0.9600
C34' H34C 0.9600
C34 O4 1.431(4)
C34 H34D 0.9600
C34 H34E 0.9600
C34 H34F 0.9600
O1 S1 1.430(2)
O1' S1' 1.426(3)
O2' S1' 1.425(2)
O2 S1 1.427(2)
C35 Cl2 1.700(10)
C35 Cl1 1.707(10)
C35 H35A 0.9700
C35 H35B 0.9700
C35A Cl2A 1.708(9)
C35A Cl1A 1.714(9)
C35A H35C 0.9700
C35A H35D 0.9700
C35B Cl2B 1.707(9)
C35B Cl1B 1.722(8)
C35B H35E 0.9700
C35B H35F 0.9700

loop_
_geom_hbond_atom_site_label_D
_geom_hbond_atom_site_label_H
_geom_hbond_atom_site_label_A
_geom_hbond_site_symmetry_A
_geom_hbond_distance_DH
_geom_hbond_distance_HA
_geom_hbond_distance_DA
_geom_hbond_angle_DHA
_geom_hbond_publ_flag
C13 H13 O2 2_666 0.93 2.46 3.330(3) 156.1 yes
C26' H26' O2 2_666 0.93 2.59 3.329(4) 137.1 yes
C6 H6 O4 2_556 0.93 2.56 3.304(4) 137.2 yes
C13' H13' O1' 2_567 0.93 2.59 3.500(3) 165.0 yes
C34' H34B O2' 1_565 0.96 2.45 3.191(4) 134.0 yes
C34 H34E O1 1_455 0.96 2.60 3.177(4) 119.3 yes

loop_
_geom_torsion_atom_site_label_1
_geom_torsion_atom_site_label_2
_geom_torsion_atom_site_label_3
_geom_torsion_atom_site_label_4
_geom_torsion
C10' C1' C2' C3' -1.2(4)
S1' C1' C2' C3' 177.4(2)
C10' C1' C2' C21' 176.8(2)
S1' C1' C2' C21' -4.6(4)
C10 C1 C2 C3 -0.4(4)
S1 C1 C2 C3 -179.0(2)
C10 C1 C2 C21 179.3(2)
S1 C1 C2 C21 0.6(4)
C1 C2 C3 C4 -176.7(2)
C21 C2 C3 C4 3.6(4)
C1 C2 C3 C8 1.4(4)
C21 C2 C3 C8 -178.3(2)
C1' C2' C3' C4' -178.9(3)
C21' C2' C3' C4' 3.0(4)
C1' C2' C3' C8' 0.1(4)
C21' C2' C3' C8' -178.0(2)
C8' C3' C4' C5' -1.0(4)
C2' C3' C4' C5' 178.0(3)
C8 C3 C4 C5 -0.7(4)
C2 C3 C4 C5 177.4(3)
C3 C4 C5 C6 2.6(5)
C3' C4' C5' C6' 0.5(5)
C4' C5' C6' C7' 0.5(5)
C4 C5 C6 C7 -2.5(6)
C5 C6 C7 C8 0.4(5)
C5' C6' C7' C8' -0.8(5)
C4 C3 C8 C7 -1.3(4)
C2 C3 C8 C7 -179.4(2)
C4 C3 C8 C9 176.7(2)
C2 C3 C8 C9 -1.4(4)
C6 C7 C8 C3 1.4(4)
C6 C7 C8 C9 -176.6(3)
C4' C3' C8' C9' -179.6(3)
C2' C3' C8' C9' 1.3(4)
C4' C3' C8' C7' 0.6(4)
C2' C3' C8' C7' -178.4(3)
C6' C7' C8' C3' 0.3(4)
C6' C7' C8' C9' -179.5(3)
C3 C8 C9 C10 0.4(4)
C7 C8 C9 C10 178.3(3)
C3 C8 C9 C27 -176.7(2)
C7 C8 C9 C27 1.2(4)
C3' C8' C9' C10' -1.8(4)
C7' C8' C9' C10' 178.0(3)
C3' C8' C9' C27' 177.4(2)
C7' C8' C9' C27' -2.8(4)
C8 C9 C10 C1 0.6(4)
C27 C9 C10 C1 177.6(2)
C8 C9 C10 C11 179.4(2)
C27 C9 C10 C11 -3.5(4)
C2 C1 C10 C9 -0.6(4)
S1 C1 C10 C9 178.2(2)
C2 C1 C10 C11 -179.6(2)
S1 C1 C10 C11 -0.8(3)
C8' C9' C10' C1' 0.7(4)
C27' C9' C10' C1' -178.5(2)
C8' C9' C10' C11' -179.4(3)
C27' C9' C10' C11' 1.4(4)
C2' C1' C10' C9' 0.9(4)
S1' C1' C10' C9' -177.9(2)
C2' C1' C10' C11' -179.1(3)
S1' C1' C10' C11' 2.2(3)
C9' C10' C11' C20' -2.5(5)
C1' C10' C11' C20' 177.4(3)
C9' C10' C11' C12' 178.4(3)
C1' C10' C11' C12' -1.7(3)
C9 C10 C11 C20 3.7(5)
C1 C10 C11 C20 -177.4(3)
C9 C10 C11 C12 -177.5(3)
C1 C10 C11 C12 1.4(3)
C20 C11 C12 C13 0.8(4)
C10 C11 C12 C13 -178.2(2)
C20 C11 C12 S1 177.6(2)
C10 C11 C12 S1 -1.4(3)
C20' C11' C12' C13' -0.7(4)
C10' C11' C12' C13' 178.5(3)
C20' C11' C12' S1' -178.8(2)
C10' C11' C12' S1' 0.4(3)
C11' C12' C13' C14' 0.1(4)
S1' C12' C13' C14' 178.0(2)
C11 C12 C13 C14 0.2(4)
S1 C12 C13 C14 -176.2(2)
C12 C13 C14 C15 178.0(3)
C12 C13 C14 C19 -0.2(4)
C12' C13' C14' C15' 179.9(3)
C12' C13' C14' C19' 0.3(4)
C13' C14' C15' C16' 179.8(3)
C19' C14' C15' C16' -0.6(4)
C13 C14 C15 C16 -177.1(3)
C19 C14 C15 C16 1.1(5)
C14 C15 C16 C17 -0.9(5)
C14' C15' C16' C17' 0.7(5)
C15' C16' C17' C18' -0.2(5)
C15 C16 C17 C18 -0.6(5)
C16' C17' C18' C19' -0.3(5)
C16 C17 C18 C19 2.0(5)
C17 C18 C19 C20 177.4(3)
C17 C18 C19 C14 -1.7(5)
C13 C14 C19 C20 -0.7(4)
C15 C14 C19 C20 -179.0(3)
C13 C14 C19 C18 178.5(3)
C15 C14 C19 C18 0.2(4)
C13' C14' C19' C20' -0.2(4)
C15' C14' C19' C20' -179.8(3)
C13' C14' C19' C18' 179.7(2)
C15' C14' C19' C18' 0.1(4)
C17' C18' C19' C20' -179.7(3)
C17' C18' C19' C14' 0.4(4)
C12' C11' C20' C19' 0.9(4)
C10' C11' C20' C19' -178.2(3)
C14' C19' C20' C11' -0.4(4)
C18' C19' C20' C11' 179.7(2)
C12 C11 C20 C19 -1.8(4)
C10 C11 C20 C19 177.0(3)
C18 C19 C20 C11 -177.4(3)
C14 C19 C20 C11 1.8(4)
C1 C2 C21 C22 70.3(4)
C3 C2 C21 C22 -110.1(3)
C1 C2 C21 C26 -107.8(3)
C3 C2 C21 C26 71.8(4)
C1' C2' C21' C22' -71.8(4)
C3' C2' C21' C22' 106.2(3)
C1' C2' C21' C26' 107.7(3)
C3' C2' C21' C26' -74.3(4)
C26' C21' C22' C23' 0.3(5)
C2' C21' C22' C23' 179.9(3)
C26 C21 C22 C23 0.5(5)
C2 C21 C22 C23 -177.7(3)
C21' C22' C23' C24' -0.6(5)
C21 C22 C23 C24 0.6(5)
C22 C23 C24 C25 -1.0(5)
C22 C23 C24 O3 179.3(3)
C22' C23' C24' O3' -179.9(3)
C22' C23' C24' C25' 0.5(5)
O3' C24' C25' C26' -179.7(3)
C23' C24' C25' C26' -0.1(5)
C23 C24 C25 C26 0.4(5)
O3 C24 C25 C26 -179.9(3)
C24 C25 C26 C21 0.7(5)
C22 C21 C26 C25 -1.1(5)
C2 C21 C26 C25 177.1(3)
C24' C25' C26' C21' -0.3(5)
C22' C21' C26' C25' 0.2(5)
C2' C21' C26' C25' -179.4(3)
C10' C9' C27' C32' 88.6(3)
C8' C9' C27' C32' -90.6(3)
C10' C9' C27' C28' -91.5(3)
C8' C9' C27' C28' 89.4(3)
C10 C9 C27 C32 97.3(3)
C8 C9 C27 C32 -85.7(3)
C10 C9 C27 C28 -81.2(3)
C8 C9 C27 C28 95.8(3)
C32 C27 C28 C29 0.0(4)
C9 C27 C28 C29 178.6(3)
C32' C27' C28' C29' 0.1(4)
C9' C27' C28' C29' -179.9(3)
C27' C28' C29' C30' 0.9(5)
C27 C28 C29 C30 -0.4(5)
C28 C29 C30 O4 -179.7(3)
C28 C29 C30 C31 0.7(5)
C28' C29' C30' O4' 178.4(3)
C28' C29' C30' C31' -1.3(5)
O4 C30 C31 C32 179.8(3)
C29 C30 C31 C32 -0.6(5)
C29' C30' C31' C32' 0.8(4)
O4' C30' C31' C32' -179.0(3)
C30 C31 C32 C27 0.2(5)
C28 C27 C32 C31 0.1(4)
C9 C27 C32 C31 -178.4(3)
C30' C31' C32' C27' 0.2(4)
C28' C27' C32' C31' -0.6(4)
C9' C27' C32' C31' 179.4(2)
C23' C24' O3' C33' 13.5(5)
C25' C24' O3' C33' -167.0(3)
C23 C24 O3 C33 -12.4(5)
C25 C24 O3 C33 167.9(3)
C29' C30' O4' C34' 2.1(5)
C31' C30' O4' C34' -178.1(3)
C31 C30 O4 C34 5.1(5)
C29 C30 O4 C34 -174.5(3)
C13 C12 S1 O2 -68.9(3)
C11 C12 S1 O2 114.3(2)
C13 C12 S1 O1 62.5(3)
C11 C12 S1 O1 -114.3(2)
C13 C12 S1 C1 177.5(2)
C11 C12 S1 C1 0.8(2)
C2 C1 S1 O2 64.9(3)
C10 C1 S1 O2 -113.9(2)
C2 C1 S1 O1 -68.5(3)
C10 C1 S1 O1 112.7(2)
C2 C1 S1 C12 178.9(2)
C10 C1 S1 C12 0.0(2)
C13' C12' S1' O2' -63.1(3)
C11' C12' S1' O2' 115.0(2)
C13' C12' S1' O1' 69.3(3)
C11' C12' S1' O1' -112.7(2)
C13' C12' S1' C1' -177.4(3)
C11' C12' S1' C1' 0.7(2)
C2' C1' S1' O2' 67.1(3)
C10' C1' S1' O2' -114.2(2)
C2' C1' S1' O1' -66.2(3)
C10' C1' S1' O1' 112.6(2)
C2' C1' S1' C12' 179.6(3)
C10' C1' S1' C12' -1.6(2)

_cod_database_fobs_code 1552940
